data_4304350
loop_
_publ_author_name
'Pei-Ying Lee'
'Lan-Chang Liang'

_publ_section_title
;
Nickel(II) Complexes Containing Bidentate Amido Phosphine Ligands Derived
from \a-Iminophosphorus Ylides: Synthesis and Structural Characterization
;
_journal_name_full 'Inorganic Chemistry'
_journal_page_first 749
_journal_page_last 758
_journal_paper_doi 10.1021/ic701836j
_journal_volume 47
_journal_year 2008
_chemical_formula_moiety 'C30 H31 Br Cl2 N P'
_chemical_formula_sum 'C30 H31 Br Cl2 N P'
_chemical_formula_weight 587.34
_chemical_name_systematic
;
 ?
;
_space_group_IT_number 9
_symmetry_cell_setting monoclinic
_symmetry_space_group_name_Hall 'C -2yc'
_symmetry_space_group_name_H-M 'C 1 c 1'
_atom_sites_solution_hydrogens geom
_atom_sites_solution_primary direct
_atom_sites_solution_secondary difmap
_audit_creation_method SHELXL-97
_cell_angle_alpha 90.00
_cell_angle_beta 122.569(2)
_cell_angle_gamma 90.00
_cell_formula_units_Z 4
_cell_length_a 21.3127(4)
_cell_length_b 10.0835(3)
_cell_length_c 16.2680(3)
_cell_measurement_reflns_used 7850
_cell_measurement_temperature 293(2)
_cell_measurement_theta_max 25.028
_cell_measurement_theta_min 2.037
_cell_volume 2946.32(13)
_computing_cell_refinement 'HKL Scalepack (Otwinowski & Minor 1997)'
_computing_data_collection 'Collect (Nonius BV, 1997-2000)'
_computing_data_reduction 'HKL Denzo and Scalepack (Otwinowski & Minor 19'
_computing_molecular_graphics 'Ortep-3 for Windows (Farrugia, 1997)'
_computing_publication_material 'WinGX publication routines (Farrugia, 1999)'
_computing_structure_refinement 'SHELXL-97 (Sheldrick, 1997)'
_computing_structure_solution 'SHELXS-86 (Sheldrick, 1986)'
_diffrn_ambient_temperature 293(2)
_diffrn_detector_area_resol_mean 9
_diffrn_measured_fraction_theta_full 0.996
_diffrn_measured_fraction_theta_max 0.996
_diffrn_measurement_device_type KappaCCD
_diffrn_measurement_method 'CCD rotation images, thick slices'
_diffrn_radiation_monochromator graphite
_diffrn_radiation_source 'fine-focus sealed tube'
_diffrn_radiation_type MoK\a
_diffrn_radiation_wavelength 0.71073
_diffrn_reflns_av_R_equivalents 0.0375
_diffrn_reflns_av_sigmaI/netI 0.0455
_diffrn_reflns_limit_h_max 20
_diffrn_reflns_limit_h_min -25
_diffrn_reflns_limit_k_max 11
_diffrn_reflns_limit_k_min -12
_diffrn_reflns_limit_l_max 19
_diffrn_reflns_limit_l_min -16
_diffrn_reflns_number 9073
_diffrn_reflns_theta_full 25.03
_diffrn_reflns_theta_max 25.03
_diffrn_reflns_theta_min 2.27
_exptl_absorpt_coefficient_mu 1.650
_exptl_absorpt_correction_T_max 0.6905
_exptl_absorpt_correction_T_min 0.5918
_exptl_absorpt_correction_type multi-scan
_exptl_absorpt_process_details
;
 ?
;
_exptl_crystal_colour colorless
_exptl_crystal_density_diffrn 1.324
_exptl_crystal_density_method 'not measured'
_exptl_crystal_description prism
_exptl_crystal_F_000 1208
_exptl_crystal_size_max 0.35
_exptl_crystal_size_mid 0.3
_exptl_crystal_size_min 0.14
_refine_diff_density_max 0.417
_refine_diff_density_min -0.416
_refine_diff_density_rms 0.070
_refine_ls_abs_structure_details 'Flack H D (1983), Acta Cryst. A39, 876-881'
_refine_ls_abs_structure_Flack -0.005(10)
_refine_ls_extinction_method none
_refine_ls_goodness_of_fit_ref 1.118
_refine_ls_hydrogen_treatment fixed
_refine_ls_matrix_type full
_refine_ls_number_parameters 316
_refine_ls_number_reflns 4345
_refine_ls_number_restraints 2
_refine_ls_restrained_S_all 1.118
_refine_ls_R_factor_all 0.0448
_refine_ls_R_factor_gt 0.0380
_refine_ls_shift/su_max 0.000
_refine_ls_shift/su_mean 0.000
_refine_ls_structure_factor_coef Fsqd
_refine_ls_weighting_details 'calc w=1/[\s^2^(Fo^2^)+(0.0588P)^2^+3.8036P] where P=(Fo^2^+2Fc^2^)/3'
_refine_ls_weighting_scheme calc
_refine_ls_wR_factor_gt 0.0962
_refine_ls_wR_factor_ref 0.1219
_reflns_number_gt 3986
_reflns_number_total 4345
_reflns_threshold_expression >2sigma(I)
_cod_data_source_file ic701836j-file003_2.cif
_cod_data_source_block 2836
_cod_original_cell_volume 2946.32(12)
_cod_original_sg_symbol_H-M 'C 2/c'
_cod_database_code 4304350

loop_
_symmetry_equiv_pos_as_xyz
'x, y, z'
'x, -y, z+1/2'
'x+1/2, y+1/2, z'
'x+1/2, -y+1/2, z+1/2'

loop_
_atom_site_label
_atom_site_type_symbol
_atom_site_fract_x
_atom_site_fract_y
_atom_site_fract_z
_atom_site_U_iso_or_equiv
_atom_site_adp_type
_atom_site_occupancy
_atom_site_symmetry_multiplicity
_atom_site_calc_flag
_atom_site_refinement_flags
_atom_site_disorder_assembly
_atom_site_disorder_group
C1 C 0.1157(3) 0.7540(5) -0.3387(3) 0.0396(11) Uani 1 1 d . . .
C2 C 0.0963(3) 0.6190(6) -0.3187(4) 0.0544(14) Uani 1 1 d . . .
H2A H 0.0539 0.6263 -0.3130 0.082 Uiso 1 1 calc R . .
H2B H 0.1379 0.5847 -0.2589 0.082 Uiso 1 1 calc R . .
H2C H 0.0849 0.5601 -0.3713 0.082 Uiso 1 1 calc R . .
C3 C 0.1732(3) 0.7774(5) -0.3503(4) 0.0419(11) Uani 1 1 d . . .
H3 H 0.1775 0.8623 -0.3691 0.050 Uiso 1 1 calc R . .
C4 C 0.2030(3) 0.5313(5) -0.4238(3) 0.0430(11) Uani 1 1 d . . .
C5 C 0.2462(3) 0.4213(6) -0.4139(4) 0.0572(14) Uani 1 1 d . . .
H5 H 0.2944 0.4131 -0.3596 0.069 Uiso 1 1 calc R . .
C6 C 0.2168(4) 0.3239(6) -0.4857(5) 0.0717(18) Uani 1 1 d . . .
H6 H 0.2452 0.2493 -0.4781 0.086 Uiso 1 1 calc R . .
C7 C 0.1468(4) 0.3363(7) -0.5673(5) 0.0713(18) Uani 1 1 d . . .
H7 H 0.1277 0.2709 -0.6152 0.086 Uiso 1 1 calc R . .
C8 C 0.1054(3) 0.4449(7) -0.5779(4) 0.0668(17) Uani 1 1 d . . .
H8 H 0.0581 0.4540 -0.6338 0.080 Uiso 1 1 calc R . .
C9 C 0.1324(3) 0.5422(6) -0.5069(4) 0.0504(12) Uani 1 1 d . . .
H9 H 0.1030 0.6153 -0.5151 0.060 Uiso 1 1 calc R . .
C10 C 0.2840(3) 0.5884(5) -0.2125(3) 0.0453(11) Uani 1 1 d . . .
C11 C 0.2810(4) 0.4557(6) -0.1939(5) 0.0688(17) Uani 1 1 d . . .
H11 H 0.2560 0.3955 -0.2449 0.083 Uiso 1 1 calc R . .
C12 C 0.3160(5) 0.4136(9) -0.0974(6) 0.094(2) Uani 1 1 d . . .
H12 H 0.3151 0.3244 -0.0834 0.113 Uiso 1 1 calc R . .
C13 C 0.3523(4) 0.5051(9) -0.0220(5) 0.087(2) Uani 1 1 d . . .
H13 H 0.3764 0.4757 0.0422 0.104 Uiso 1 1 calc R . .
C14 C 0.3533(5) 0.6381(9) -0.0400(5) 0.077(2) Uani 1 1 d . . .
H14 H 0.3770 0.6986 0.0111 0.092 Uiso 1 1 calc R . .
C15 C 0.3183(4) 0.6797(7) -0.1358(5) 0.0602(16) Uani 1 1 d . . .
H15 H 0.3176 0.7695 -0.1495 0.072 Uiso 1 1 calc R . .
C16 C 0.3102(3) 0.7449(5) -0.3415(3) 0.0438(11) Uani 1 1 d . . .
C17 C 0.3818(3) 0.6939(7) -0.2936(4) 0.0644(16) Uani 1 1 d . . .
H17 H 0.3932 0.6188 -0.2547 0.077 Uiso 1 1 calc R . .
C18 C 0.4362(4) 0.7523(10) -0.3024(5) 0.085(2) Uani 1 1 d . . .
H18 H 0.4841 0.7170 -0.2695 0.102 Uiso 1 1 calc R . .
C19 C 0.4200(5) 0.8615(9) -0.3592(7) 0.093(2) Uani 1 1 d . . .
H19 H 0.4568 0.9019 -0.3647 0.112 Uiso 1 1 calc R . .
C20 C 0.3488(5) 0.9124(9) -0.4085(8) 0.108(3) Uani 1 1 d . . .
H20 H 0.3384 0.9873 -0.4473 0.130 Uiso 1 1 calc R . .
C21 C 0.2926(4) 0.8559(7) -0.4024(6) 0.079(2) Uani 1 1 d . . .
H21 H 0.2445 0.8902 -0.4375 0.095 Uiso 1 1 calc R . .
C22 C 0.0782(3) 0.9873(5) -0.3616(4) 0.0432(11) Uani 1 1 d . . .
C23 C 0.0529(3) 1.0284(5) -0.4574(4) 0.0504(13) Uani 1 1 d . . .
C24 C 0.0234(4) 0.9302(7) -0.5402(4) 0.0710(17) Uani 1 1 d . . .
H24A H 0.0094 0.9762 -0.5994 0.106 Uiso 1 1 calc R . .
H24B H -0.0193 0.8857 -0.5479 0.106 Uiso 1 1 calc R . .
H24C H 0.0613 0.8662 -0.5260 0.106 Uiso 1 1 calc R . .
C25 C 0.0578(4) 1.1612(6) -0.4730(5) 0.0618(16) Uani 1 1 d . . .
H25 H 0.0420 1.1904 -0.5355 0.074 Uiso 1 1 calc R . .
C26 C 0.0851(4) 1.2497(7) -0.3995(6) 0.0706(18) Uani 1 1 d . . .
H26 H 0.0874 1.3389 -0.4120 0.085 Uiso 1 1 calc R . .
C27 C 0.1098(4) 1.2093(6) -0.3057(5) 0.0674(17) Uani 1 1 d . . .
H27 H 0.1286 1.2716 -0.2557 0.081 Uiso 1 1 calc R . .
C28 C 0.1067(3) 1.0756(5) -0.2851(4) 0.0511(13) Uani 1 1 d . . .
C29 C 0.1346(4) 1.0290(7) -0.1831(5) 0.0779(19) Uani 1 1 d . . .
H29A H 0.1524 1.1035 -0.1395 0.117 Uiso 1 1 calc R . .
H29B H 0.1745 0.9668 -0.1628 0.117 Uiso 1 1 calc R . .
H29C H 0.0948 0.9868 -0.1818 0.117 Uiso 1 1 calc R . .
C30 C 0.3887(6) 1.0821(13) -0.1621(10) 0.156(5) Uani 1 1 d . . .
H30A H 0.4001 1.0594 -0.2107 0.188 Uiso 1 1 calc R . .
H30B H 0.4078 1.1707 -0.1390 0.188 Uiso 1 1 calc R . .
Br1 Br 0.45269(3) 0.69713(6) 0.22825(3) 0.0640(2) Uani 1 1 d . . .
Cl1 Cl 0.29234(13) 1.0873(3) -0.2196(2) 0.1233(10) Uani 1 1 d . . .
Cl2 Cl 0.43455(14) 0.9788(3) -0.0695(2) 0.1313(10) Uani 1 1 d . . .
N1 N 0.0709(2) 0.8507(4) -0.3436(3) 0.0443(9) Uani 1 1 d . . .
H1 H 0.0354 0.8297 -0.3354 0.053 Uiso 1 1 calc R . .
P1 P 0.23957(7) 0.66044(12) -0.33272(8) 0.0385(3) Uani 1 1 d . . .

loop_
_atom_site_aniso_label
_atom_site_aniso_U_11
_atom_site_aniso_U_22
_atom_site_aniso_U_33
_atom_site_aniso_U_23
_atom_site_aniso_U_13
_atom_site_aniso_U_12
C1 0.043(3) 0.037(3) 0.040(3) -0.0033(19) 0.023(2) -0.006(2)
C2 0.062(4) 0.043(3) 0.067(3) -0.003(2) 0.041(3) -0.004(3)
C3 0.040(3) 0.037(3) 0.052(3) 0.003(2) 0.027(2) 0.003(2)
C4 0.041(3) 0.048(3) 0.042(3) -0.005(2) 0.023(2) -0.002(2)
C5 0.055(3) 0.058(4) 0.060(3) -0.006(3) 0.032(3) 0.005(3)
C6 0.093(5) 0.055(4) 0.092(5) -0.021(3) 0.066(4) -0.005(3)
C7 0.082(5) 0.075(4) 0.063(4) -0.028(3) 0.043(4) -0.022(4)
C8 0.058(4) 0.091(5) 0.046(3) -0.017(3) 0.025(3) -0.017(3)
C9 0.046(3) 0.059(3) 0.047(3) -0.005(2) 0.026(2) -0.001(3)
C10 0.039(3) 0.057(3) 0.041(3) 0.001(2) 0.023(2) -0.001(2)
C11 0.094(5) 0.056(4) 0.061(4) 0.008(3) 0.044(4) -0.002(3)
C12 0.121(7) 0.089(6) 0.079(5) 0.033(4) 0.058(5) 0.022(5)
C13 0.085(5) 0.126(7) 0.048(4) 0.029(4) 0.035(4) 0.025(5)
C14 0.073(4) 0.112(6) 0.038(3) -0.001(4) 0.025(3) -0.002(4)
C15 0.067(4) 0.065(4) 0.049(4) -0.009(3) 0.032(3) -0.011(3)
C16 0.042(3) 0.050(3) 0.045(3) -0.003(2) 0.026(2) -0.004(2)
C17 0.045(3) 0.086(5) 0.066(4) 0.013(3) 0.032(3) 0.004(3)
C18 0.048(4) 0.126(7) 0.090(6) 0.006(4) 0.043(4) -0.005(4)
C19 0.084(6) 0.096(6) 0.137(7) -0.004(5) 0.084(5) -0.027(5)
C20 0.106(7) 0.097(6) 0.165(8) 0.056(6) 0.102(6) 0.019(5)
C21 0.070(4) 0.080(5) 0.104(5) 0.035(4) 0.059(4) 0.010(4)
C22 0.041(3) 0.040(3) 0.055(3) 0.001(2) 0.030(2) 0.003(2)
C23 0.039(3) 0.054(3) 0.058(3) 0.005(2) 0.026(2) 0.001(2)
C24 0.076(4) 0.082(5) 0.049(3) 0.001(3) 0.029(3) -0.007(4)
C25 0.059(4) 0.055(4) 0.071(4) 0.020(3) 0.035(3) 0.004(3)
C26 0.082(5) 0.042(3) 0.096(5) 0.012(3) 0.054(4) 0.004(3)
C27 0.070(4) 0.057(4) 0.082(5) -0.020(3) 0.046(4) -0.014(3)
C28 0.050(3) 0.047(3) 0.064(3) -0.001(2) 0.035(3) 0.000(2)
C29 0.092(5) 0.085(5) 0.064(4) -0.011(3) 0.046(4) -0.016(4)
C30 0.095(7) 0.159(11) 0.225(14) 0.082(10) 0.092(8) 0.008(7)
Br1 0.0523(3) 0.0905(4) 0.0547(3) -0.0162(3) 0.0325(2) -0.0072(3)
Cl1 0.0778(14) 0.0912(15) 0.183(3) -0.0180(16) 0.0586(16) -0.0053(12)
Cl2 0.0983(18) 0.142(2) 0.1218(19) 0.0127(16) 0.0382(14) -0.0267(15)
N1 0.045(2) 0.042(2) 0.059(2) 0.0026(18) 0.036(2) -0.0004(19)
P1 0.0374(6) 0.0410(6) 0.0387(6) -0.0018(5) 0.0216(5) -0.0010(5)

loop_
_atom_type_symbol
_atom_type_description
_atom_type_scat_dispersion_real
_atom_type_scat_dispersion_imag
_atom_type_scat_source
C C 0.0033 0.0016 'International Tables Vol C Tables 4.2.6.8 and 6.1.1.4'
H H 0.0000 0.0000 'International Tables Vol C Tables 4.2.6.8 and 6.1.1.4'
Br Br -0.2901 2.4595 'International Tables Vol C Tables 4.2.6.8 and 6.1.1.4'
Cl Cl 0.1484 0.1585 'International Tables Vol C Tables 4.2.6.8 and 6.1.1.4'
N N 0.0061 0.0033 'International Tables Vol C Tables 4.2.6.8 and 6.1.1.4'
P P 0.1023 0.0942 'International Tables Vol C Tables 4.2.6.8 and 6.1.1.4'

loop_
_geom_angle_atom_site_label_1
_geom_angle_atom_site_label_2
_geom_angle_atom_site_label_3
_geom_angle
_geom_angle_site_symmetry_1
_geom_angle_site_symmetry_3
_geom_angle_publ_flag
N1 C1 C3 122.3(5) . . ?
N1 C1 C2 113.7(4) . . ?
C3 C1 C2 124.0(5) . . ?
C1 C2 H2A 109.5 . . ?
C1 C2 H2B 109.5 . . ?
H2A C2 H2B 109.5 . . ?
C1 C2 H2C 109.5 . . ?
H2A C2 H2C 109.5 . . ?
H2B C2 H2C 109.5 . . ?
C1 C3 P1 125.0(4) . . ?
C1 C3 H3 117.5 . . ?
P1 C3 H3 117.5 . . ?
C9 C4 C5 118.6(5) . . ?
C9 C4 P1 120.5(4) . . ?
C5 C4 P1 120.8(4) . . ?
C6 C5 C4 119.6(6) . . ?
C6 C5 H5 120.2 . . ?
C4 C5 H5 120.2 . . ?
C7 C6 C5 120.9(6) . . ?
C7 C6 H6 119.5 . . ?
C5 C6 H6 119.5 . . ?
C8 C7 C6 119.4(6) . . ?
C8 C7 H7 120.3 . . ?
C6 C7 H7 120.3 . . ?
C7 C8 C9 121.1(6) . . ?
C7 C8 H8 119.4 . . ?
C9 C8 H8 119.4 . . ?
C8 C9 C4 120.4(5) . . ?
C8 C9 H9 119.8 . . ?
C4 C9 H9 119.8 . . ?
C11 C10 C15 120.5(5) . . ?
C11 C10 P1 124.6(4) . . ?
C15 C10 P1 114.7(4) . . ?
C10 C11 C12 118.8(7) . . ?
C10 C11 H11 120.6 . . ?
C12 C11 H11 120.6 . . ?
C11 C12 C13 119.9(7) . . ?
C11 C12 H12 120.0 . . ?
C13 C12 H12 120.0 . . ?
C14 C13 C12 121.6(6) . . ?
C14 C13 H13 119.2 . . ?
C12 C13 H13 119.2 . . ?
C15 C14 C13 118.4(7) . . ?
C15 C14 H14 120.8 . . ?
C13 C14 H14 120.8 . . ?
C14 C15 C10 120.8(6) . . ?
C14 C15 H15 119.6 . . ?
C10 C15 H15 119.6 . . ?
C17 C16 C21 119.2(5) . . ?
C17 C16 P1 119.6(4) . . ?
C21 C16 P1 121.0(4) . . ?
C18 C17 C16 121.2(6) . . ?
C18 C17 H17 119.4 . . ?
C16 C17 H17 119.4 . . ?
C19 C18 C17 119.9(7) . . ?
C19 C18 H18 120.1 . . ?
C17 C18 H18 120.1 . . ?
C18 C19 C20 119.8(7) . . ?
C18 C19 H19 120.1 . . ?
C20 C19 H19 120.1 . . ?
C21 C20 C19 122.1(7) . . ?
C21 C20 H20 118.9 . . ?
C19 C20 H20 118.9 . . ?
C20 C21 C16 117.9(7) . . ?
C20 C21 H21 121.1 . . ?
C16 C21 H21 121.1 . . ?
C28 C22 C23 122.0(5) . . ?
C28 C22 N1 118.7(4) . . ?
C23 C22 N1 119.3(5) . . ?
C25 C23 C22 117.9(5) . . ?
C25 C23 C24 120.7(5) . . ?
C22 C23 C24 121.5(5) . . ?
C23 C24 H24A 109.5 . . ?
C23 C24 H24B 109.5 . . ?
H24A C24 H24B 109.5 . . ?
C23 C24 H24C 109.5 . . ?
H24A C24 H24C 109.5 . . ?
H24B C24 H24C 109.5 . . ?
C26 C25 C23 121.3(6) . . ?
C26 C25 H25 119.3 . . ?
C23 C25 H25 119.3 . . ?
C25 C26 C27 120.7(6) . . ?
C25 C26 H26 119.6 . . ?
C27 C26 H26 119.6 . . ?
C26 C27 C28 120.6(6) . . ?
C26 C27 H27 119.7 . . ?
C28 C27 H27 119.7 . . ?
C22 C28 C27 117.5(5) . . ?
C22 C28 C29 121.0(5) . . ?
C27 C28 C29 121.5(5) . . ?
C28 C29 H29A 109.5 . . ?
C28 C29 H29B 109.5 . . ?
H29A C29 H29B 109.5 . . ?
C28 C29 H29C 109.5 . . ?
H29A C29 H29C 109.5 . . ?
H29B C29 H29C 109.5 . . ?
Cl2 C30 Cl1 117.2(6) . . ?
Cl2 C30 H30A 108.0 . . ?
Cl1 C30 H30A 108.0 . . ?
Cl2 C30 H30B 108.0 . . ?
Cl1 C30 H30B 108.0 . . ?
H30A C30 H30B 107.2 . . ?
C1 N1 C22 124.0(4) . . ?
C1 N1 H1 118.0 . . ?
C22 N1 H1 118.0 . . ?
C3 P1 C16 107.8(2) . . ?
C3 P1 C10 110.9(2) . . ?
C16 P1 C10 107.6(2) . . ?
C3 P1 C4 113.6(2) . . ?
C16 P1 C4 106.7(2) . . ?
C10 P1 C4 110.0(2) . . ?

loop_
_geom_bond_atom_site_label_1
_geom_bond_atom_site_label_2
_geom_bond_distance
_geom_bond_site_symmetry_2
_geom_bond_publ_flag
C1 N1 1.338(7) . ?
C1 C3 1.358(7) . ?
C1 C2 1.507(8) . ?
C2 H2A 0.9600 . ?
C2 H2B 0.9600 . ?
C2 H2C 0.9600 . ?
C3 P1 1.743(5) . ?
C3 H3 0.9300 . ?
C4 C9 1.383(7) . ?
C4 C5 1.395(8) . ?
C4 P1 1.803(5) . ?
C5 C6 1.391(8) . ?
C5 H5 0.9300 . ?
C6 C7 1.369(10) . ?
C6 H6 0.9300 . ?
C7 C8 1.359(10) . ?
C7 H7 0.9300 . ?
C8 C9 1.382(8) . ?
C8 H8 0.9300 . ?
C9 H9 0.9300 . ?
C10 C11 1.381(8) . ?
C10 C15 1.399(8) . ?
C10 P1 1.805(5) . ?
C11 C12 1.393(10) . ?
C11 H11 0.9300 . ?
C12 C13 1.390(11) . ?
C12 H12 0.9300 . ?
C13 C14 1.376(11) . ?
C13 H13 0.9300 . ?
C14 C15 1.382(9) . ?
C14 H14 0.9300 . ?
C15 H15 0.9300 . ?
C16 C17 1.386(8) . ?
C16 C21 1.405(8) . ?
C16 P1 1.800(5) . ?
C17 C18 1.377(10) . ?
C17 H17 0.9300 . ?
C18 C19 1.357(12) . ?
C18 H18 0.9300 . ?
C19 C20 1.377(12) . ?
C19 H19 0.9300 . ?
C20 C21 1.380(10) . ?
C20 H20 0.9300 . ?
C21 H21 0.9300 . ?
C22 C28 1.376(7) . ?
C22 C23 1.410(7) . ?
C22 N1 1.434(7) . ?
C23 C25 1.378(8) . ?
C23 C24 1.509(8) . ?
C24 H24A 0.9600 . ?
C24 H24B 0.9600 . ?
C24 H24C 0.9600 . ?
C25 C26 1.347(10) . ?
C25 H25 0.9300 . ?
C26 C27 1.381(10) . ?
C26 H26 0.9300 . ?
C27 C28 1.399(9) . ?
C27 H27 0.9300 . ?
C28 C29 1.506(9) . ?
C29 H29A 0.9600 . ?
C29 H29B 0.9600 . ?
C29 H29C 0.9600 . ?
C30 Cl2 1.651(11) . ?
C30 Cl1 1.740(10) . ?
C30 H30A 0.9700 . ?
C30 H30B 0.9700 . ?
N1 H1 0.8600 . ?

loop_
_cod_related_entry_id
_cod_related_entry_database
_cod_related_entry_code
1 ChemSpider 21196835
